data_1550753
loop_
_publ_author_name
'SubbiahPandi, A.'
'AaminaNaaz, Y.'
'Mahalakshmi, C. Maharaja'
'Anbalagan, K.'

_publ_section_title
;
 Chloridobis(ethane-1,2-diamine)(4-fluoroaniline)cobalt(III) dichloride
 monohydrate
;
_journal_coeditor_code WM4097
_journal_issue 3
_journal_name_full IUCrData
_journal_page_first x190327
_journal_paper_doi 10.1107/S2414314619003274
_journal_volume 4
_journal_year 2019
_chemical_formula_iupac '[Co Cl (C6 H6 F N) (C2 H8 N2)2] Cl2, H2 O'
_chemical_formula_moiety 'C10 H22 Cl1 Co F N5 2+, 2(Cl -), H2 O1'
_chemical_formula_sum 'C10 H24 Cl3 Co F N5 O'
_chemical_formula_weight 414.62
_chemical_name_systematic
;
Chloridobis(ethane-1,2-diamine)(4-fluoroaniline)cobalt(III) dichloride
monohydrate
;
_space_group_crystal_system triclinic
_space_group_IT_number 2
_space_group_name_Hall '-P 1'
_space_group_name_H-M_alt 'P -1'
_symmetry_space_group_name_Hall '-P 1'
_symmetry_space_group_name_H-M 'P -1'
_atom_sites_solution_hydrogens geom
_audit_creation_method SHELXL-2014/7
_cell_angle_alpha 104.231(4)
_cell_angle_beta 99.490(4)
_cell_angle_gamma 100.705(4)
_cell_formula_units_Z 2
_cell_length_a 8.1712(6)
_cell_length_b 9.5435(8)
_cell_length_c 11.9771(10)
_cell_measurement_reflns_used 6556
_cell_measurement_temperature 293(2)
_cell_measurement_theta_max 25.000
_cell_measurement_theta_min 1.799
_cell_volume 867.57(12)
_computing_cell_refinement
;
CrysAlis RED (Oxford Diffraction, 2009)
;
_computing_data_collection
;
CrysAlis CCD (Oxford Diffraction, 2009)
;
_computing_data_reduction
;
CrysAlis RED (Oxford Diffraction, 2009)
;
_computing_molecular_graphics
;
PLATON (Spek, 2009)
;
_computing_publication_material
;
SHELXL2014 (Sheldrick, 2015) and PLATON (Spek, 2009)
;
_computing_structure_refinement
;
SHELXL2014 (Sheldrick, 2015)
;
_computing_structure_solution
;
SHELXS97 (Sheldrick, 2008)
;
_diffrn_ambient_temperature 293(2)
_diffrn_measured_fraction_theta_full 0.997
_diffrn_measured_fraction_theta_max 0.997
_diffrn_measurement_device_type 'Oxford Diffraction Xcalibur diffractometer with Eos detector'
_diffrn_measurement_method '\w and \f scan'
_diffrn_radiation_monochromator graphite
_diffrn_radiation_type MoK\a
_diffrn_radiation_wavelength 0.71073
_diffrn_reflns_av_R_equivalents 0.0224
_diffrn_reflns_av_unetI/netI 0.0142
_diffrn_reflns_limit_h_max 9
_diffrn_reflns_limit_h_min -9
_diffrn_reflns_limit_k_max 11
_diffrn_reflns_limit_k_min -11
_diffrn_reflns_limit_l_max 14
_diffrn_reflns_limit_l_min -14
_diffrn_reflns_number 15546
_diffrn_reflns_theta_full 25.000
_diffrn_reflns_theta_max 25.000
_diffrn_reflns_theta_min 1.799
_diffrn_source 'fine-focus sealed tube'
_diffrn_standards_decay_% 0
_diffrn_standards_interval_count 0
_diffrn_standards_interval_time 0
_diffrn_standards_number 0
_exptl_absorpt_coefficient_mu 1.465
_exptl_absorpt_correction_T_max 0.8102
_exptl_absorpt_correction_T_min 0.7108
_exptl_absorpt_correction_type multi-scan
_exptl_absorpt_process_details
;
(CrysAlis PRO; Oxford Diffraction, 2009)
;
_exptl_crystal_colour dark-red
_exptl_crystal_density_diffrn 1.587
_exptl_crystal_density_method 'not measured'
_exptl_crystal_description prism
_exptl_crystal_F_000 428
_exptl_crystal_size_max 0.250
_exptl_crystal_size_mid 0.200
_exptl_crystal_size_min 0.150
_refine_diff_density_max 0.466
_refine_diff_density_min -0.234
_refine_ls_extinction_method none
_refine_ls_goodness_of_fit_ref 1.119
_refine_ls_hydrogen_treatment mixed
_refine_ls_matrix_type full
_refine_ls_number_parameters 243
_refine_ls_number_reflns 3053
_refine_ls_number_restraints 5
_refine_ls_restrained_S_all 1.130
_refine_ls_R_factor_all 0.0215
_refine_ls_R_factor_gt 0.0193
_refine_ls_shift/su_max 0.040
_refine_ls_shift/su_mean 0.001
_refine_ls_structure_factor_coef Fsqd
_refine_ls_weighting_details 'w=1/[\s^2^(Fo^2^)+(0.0314P)^2^+0.2678P] where P=(Fo^2^+2Fc^2^)/3'
_refine_ls_weighting_scheme calc
_refine_ls_wR_factor_gt 0.0552
_refine_ls_wR_factor_ref 0.0578
_reflns_number_gt 2875
_reflns_number_total 3053
_reflns_threshold_expression 'I > 2\s(I)'
_cod_data_source_file wm4097sup1.cif
_cod_data_source_block I
_cod_database_code 1550753
_shelx_space_group_comment
;
The symmetry employed for this shelxl refinement is uniquely defined
by the following loop, which should always be used as a source of
symmetry information in preference to the above space-group names.
They are only intended as comments.
;
_shelx_estimated_absorpt_t_min 0.711
_shelx_estimated_absorpt_t_max 0.810

loop_
_space_group_symop_operation_xyz
'x, y, z'
'-x, -y, -z'

loop_
_atom_site_type_symbol
_atom_site_label
_atom_site_fract_x
_atom_site_fract_y
_atom_site_fract_z
_atom_site_U_iso_or_equiv
_atom_site_adp_type
_atom_site_calc_flag
_atom_site_occupancy
_atom_site_disorder_assembly
_atom_site_disorder_group
C C1 0.8028(3) 0.2984(2) 0.70155(17) 0.0433(4) Uani d 1 . .
H H1A 0.7069 0.2596 0.7323 0.052 Uiso calc 1 A 1
H H1B 0.8789 0.2314 0.6994 0.052 Uiso calc 1 A 1
C C2 0.7412(5) 0.3087(3) 0.5810(2) 0.0366(7) Uani d 0.831(10) B 1
H H2A 0.8363 0.3268 0.5434 0.044 Uiso calc 0.831(10) B 1
H H2B 0.6615 0.2167 0.5331 0.044 Uiso calc 0.831(10) B 1
C C2' 0.677(2) 0.2884(16) 0.5948(9) 0.0366(7) Uani d 0.168(10) B 2
H H2C 0.7164 0.2443 0.5251 0.044 Uiso calc 0.168(10) B 2
H H2D 0.5688 0.2252 0.5932 0.044 Uiso calc 0.168(10) B 2
C C3 0.8170(2) 0.7410(2) 0.97814(14) 0.0355(4) Uani d 1 . .
H H3A 0.8400 0.8379 1.0353 0.043 Uiso calc 1 . .
H H3B 0.8582 0.6730 1.0177 0.043 Uiso calc 1 . .
C C4 0.6297(2) 0.6855(2) 0.92613(16) 0.0380(4) Uani d 1 . .
H H4A 0.5701 0.6584 0.9842 0.046 Uiso calc 1 . .
H H4B 0.5839 0.7618 0.9003 0.046 Uiso calc 1 . .
C C5 1.07502(19) 0.79981(17) 0.68416(13) 0.0260(3) Uani d 1 . .
C C6 1.0343(2) 0.91023(19) 0.63617(15) 0.0336(4) Uani d 1 . .
H H6 0.9318 0.8913 0.5816 0.040 Uiso calc 1 . .
C C7 1.1462(2) 1.0489(2) 0.66945(17) 0.0398(4) Uani d 1 . .
H H7 1.1207 1.1239 0.6376 0.048 Uiso calc 1 . .
C C8 1.2952(2) 1.0728(2) 0.75043(17) 0.0393(4) Uani d 1 . .
C C9 1.3379(2) 0.9665(2) 0.80007(17) 0.0404(4) Uani d 1 . .
H H9 1.4395 0.9871 0.8558 0.049 Uiso calc 1 . .
C C10 1.2267(2) 0.82760(19) 0.76570(15) 0.0330(4) Uani d 1 . .
H H10 1.2539 0.7530 0.7974 0.040 Uiso calc 1 . .
N N1 0.89406(19) 0.44838(15) 0.77835(13) 0.0274(3) Uani d 1 . .
N N2 0.65522(19) 0.43488(16) 0.59361(13) 0.0302(3) Uani d 1 . .
N N3 0.90333(18) 0.75159(16) 0.87969(12) 0.0270(3) Uani d 1 . .
N N4 0.60849(19) 0.55338(17) 0.82415(13) 0.0300(3) Uani d 1 . .
N N5 0.96160(18) 0.65309(15) 0.64670(12) 0.0264(3) Uani d 1 . .
O O1W 0.8073(3) 1.0395(2) 0.8821(2) 0.0898(7) Uani d 1 . .
F F1 1.40512(17) 1.20859(13) 0.78300(13) 0.0650(4) Uani d 1 . .
Cl Cl1 0.63686(5) 0.75092(4) 0.66669(4) 0.03357(11) Uani d 1 . .
Cl Cl2 0.77375(5) 0.36339(5) 1.00298(4) 0.03664(11) Uani d 1 . .
Cl Cl3 0.77258(5) 0.56575(4) 0.37113(3) 0.03353(11) Uani d 1 . .
Co Co1 0.78188(2) 0.59758(2) 0.73432(2) 0.02174(8) Uani d 1 . .
H H5A 0.907(2) 0.641(2) 0.5793(18) 0.028(5) Uiso d 1 . .
H H5B 1.027(3) 0.586(2) 0.6397(17) 0.040(5) Uiso d 1 . .
H H2E 0.658(3) 0.459(2) 0.5306(19) 0.036(5) Uiso d 1 . .
H H3C 0.907(3) 0.841(2) 0.8705(18) 0.043(6) Uiso d 1 . .
H H3D 1.004(3) 0.744(2) 0.9011(17) 0.033(5) Uiso d 1 . .
H H4C 0.510(3) 0.535(2) 0.7820(18) 0.035(5) Uiso d 1 . .
H H4D 0.622(3) 0.478(2) 0.8502(18) 0.040(5) Uiso d 1 . .
H H2F 0.544(3) 0.417(2) 0.5982(19) 0.051(6) Uiso d 1 . .
H H1D 0.891(3) 0.446(2) 0.846(2) 0.040(6) Uiso d 1 . .
H H1C 0.995(3) 0.465(2) 0.7716(17) 0.034(5) Uiso d 1 . .
H H2W 0.747(3) 0.996(3) 0.8157(14) 0.087(10) Uiso d 1 . .
H H1W 0.778(4) 1.118(2) 0.903(3) 0.089(10) Uiso d 1 . .

loop_
_atom_site_aniso_label
_atom_site_aniso_U_11
_atom_site_aniso_U_22
_atom_site_aniso_U_33
_atom_site_aniso_U_12
_atom_site_aniso_U_13
_atom_site_aniso_U_23
C1 0.0486(11) 0.0300(9) 0.0484(11) 0.0114(8) 0.0022(9) 0.0098(8)
C2 0.0345(17) 0.0298(11) 0.0397(11) 0.0034(11) 0.0061(11) 0.0039(8)
C2' 0.0345(17) 0.0298(11) 0.0397(11) 0.0034(11) 0.0061(11) 0.0039(8)
C3 0.0345(9) 0.0432(10) 0.0253(8) 0.0069(7) 0.0098(7) 0.0032(7)
C4 0.0317(9) 0.0466(10) 0.0364(9) 0.0109(8) 0.0153(7) 0.0069(8)
C5 0.0250(8) 0.0295(8) 0.0247(8) 0.0055(6) 0.0088(6) 0.0084(6)
C6 0.0323(9) 0.0372(9) 0.0325(9) 0.0077(7) 0.0035(7) 0.0147(7)
C7 0.0443(11) 0.0340(9) 0.0450(10) 0.0078(8) 0.0102(8) 0.0190(8)
C8 0.0371(10) 0.0327(9) 0.0433(10) -0.0024(7) 0.0119(8) 0.0079(8)
C9 0.0259(9) 0.0485(11) 0.0409(10) 0.0023(8) 0.0007(7) 0.0110(8)
C10 0.0279(9) 0.0378(9) 0.0363(9) 0.0094(7) 0.0056(7) 0.0156(7)
N1 0.0255(8) 0.0334(7) 0.0262(8) 0.0088(6) 0.0064(6) 0.0119(6)
N2 0.0284(8) 0.0317(7) 0.0270(7) 0.0041(6) 0.0000(6) 0.0082(6)
N3 0.0217(7) 0.0317(8) 0.0252(7) 0.0055(6) 0.0041(5) 0.0053(6)
N4 0.0221(7) 0.0367(8) 0.0312(7) 0.0053(6) 0.0045(6) 0.0117(6)
N5 0.0266(7) 0.0289(7) 0.0234(7) 0.0066(6) 0.0048(6) 0.0075(6)
O1W 0.0933(15) 0.0445(10) 0.0991(16) 0.0212(10) -0.0361(12) -0.0042(10)
F1 0.0572(8) 0.0422(7) 0.0782(9) -0.0157(6) 0.0012(7) 0.0149(6)
Cl1 0.0306(2) 0.0346(2) 0.0362(2) 0.01223(17) 0.00199(17) 0.01167(17)
Cl2 0.0293(2) 0.0498(3) 0.0349(2) 0.00972(18) 0.00575(17) 0.02020(19)
Cl3 0.0331(2) 0.0377(2) 0.0293(2) 0.00967(17) 0.00385(16) 0.00964(16)
Co1 0.01859(12) 0.02502(12) 0.02089(12) 0.00481(8) 0.00245(8) 0.00680(9)

loop_
_atom_type_symbol
_atom_type_description
_atom_type_scat_dispersion_real
_atom_type_scat_dispersion_imag
_atom_type_scat_source
C C 0.0033 0.0016 'International Tables Vol C Tables 4.2.6.8 and 6.1.1.4'
H H 0.0000 0.0000 'International Tables Vol C Tables 4.2.6.8 and 6.1.1.4'
N N 0.0061 0.0033 'International Tables Vol C Tables 4.2.6.8 and 6.1.1.4'
O O 0.0106 0.0060 'International Tables Vol C Tables 4.2.6.8 and 6.1.1.4'
F F 0.0171 0.0103 'International Tables Vol C Tables 4.2.6.8 and 6.1.1.4'
Cl Cl 0.1484 0.1585 'International Tables Vol C Tables 4.2.6.8 and 6.1.1.4'
Co Co 0.3494 0.9721 'International Tables Vol C Tables 4.2.6.8 and 6.1.1.4'

loop_
_geom_angle_atom_site_label_1
_geom_angle_atom_site_label_2
_geom_angle_atom_site_label_3
_geom_angle
C2' C1 N1 117.6(6)
N1 C1 C2 108.71(17)
N1 C1 H1A 109.9
C2 C1 H1A 109.9
N1 C1 H1B 109.9
C2 C1 H1B 109.9
H1A C1 H1B 108.3
N2 C2 C1 107.1(2)
N2 C2 H2A 110.3
C1 C2 H2A 110.3
N2 C2 H2B 110.3
C1 C2 H2B 110.3
H2A C2 H2B 108.6
N2 C2' C1 110.1(9)
N2 C2' H2C 109.6
C1 C2' H2C 109.7
N2 C2' H2D 109.6
C1 C2' H2D 109.6
H2C C2' H2D 108.1
N3 C3 C4 107.41(14)
N3 C3 H3A 110.2
C4 C3 H3A 110.2
N3 C3 H3B 110.2
C4 C3 H3B 110.2
H3A C3 H3B 108.5
N4 C4 C3 106.80(14)
N4 C4 H4A 110.4
C3 C4 H4A 110.4
N4 C4 H4B 110.4
C3 C4 H4B 110.4
H4A C4 H4B 108.6
C10 C5 C6 120.28(15)
C10 C5 N5 119.46(14)
C6 C5 N5 120.23(15)
C5 C6 C7 119.91(16)
C5 C6 H6 120.0
C7 C6 H6 120.0
C8 C7 C6 118.35(16)
C8 C7 H7 120.8
C6 C7 H7 120.8
F1 C8 C9 118.59(17)
F1 C8 C7 118.41(17)
C9 C8 C7 123.00(16)
C8 C9 C10 118.52(16)
C8 C9 H9 120.7
C10 C9 H9 120.7
C5 C10 C9 119.93(15)
C5 C10 H10 120.0
C9 C10 H10 120.0
C1 N1 Co1 109.86(11)
C1 N1 H1D 105.6(14)
Co1 N1 H1D 111.8(14)
C1 N1 H1C 109.1(13)
Co1 N1 H1C 110.6(13)
H1D N1 H1C 110(2)
C2' N2 Co1 115.5(5)
C2 N2 Co1 109.53(13)
C2' N2 H2E 117.5(14)
C2 N2 H2E 103.6(13)
Co1 N2 H2E 112.5(14)
C2' N2 H2F 95.8(11)
C2 N2 H2F 118.2(11)
Co1 N2 H2F 107.2(13)
H2E N2 H2F 106(2)
C3 N3 Co1 111.09(10)
C3 N3 H3C 107.5(14)
Co1 N3 H3C 110.8(14)
C3 N3 H3D 107.2(13)
Co1 N3 H3D 111.6(13)
H3C N3 H3D 108.5(19)
C4 N4 Co1 108.62(10)
C4 N4 H4C 108.8(13)
Co1 N4 H4C 110.7(13)
C4 N4 H4D 109.1(13)
Co1 N4 H4D 109.6(13)
H4C N4 H4D 110.0(19)
C5 N5 Co1 121.40(10)
C5 N5 H5A 107.3(13)
Co1 N5 H5A 103.8(13)
C5 N5 H5B 107.7(13)
Co1 N5 H5B 109.6(12)
H5A N5 H5B 106.0(18)
H2W O1W H1W 105(3)
N3 Co1 N1 92.75(6)
N3 Co1 N4 84.99(6)
N1 Co1 N4 90.62(7)
N3 Co1 N2 176.62(6)
N1 Co1 N2 85.23(6)
N4 Co1 N2 92.31(6)
N3 Co1 N5 92.74(6)
N1 Co1 N5 91.00(6)
N4 Co1 N5 177.27(6)
N2 Co1 N5 90.01(6)
N3 Co1 Cl1 93.15(5)
N1 Co1 Cl1 174.09(4)
N4 Co1 Cl1 89.58(5)
N2 Co1 Cl1 88.86(4)
N5 Co1 Cl1 89.03(4)

loop_
_geom_bond_atom_site_label_1
_geom_bond_atom_site_label_2
_geom_bond_distance
C1 C2' 1.472(12)
C1 N1 1.477(2)
C1 C2 1.482(3)
C1 H1A 0.9700
C1 H1B 0.9700
C2 N2 1.492(3)
C2 H2A 0.9700
C2 H2B 0.9700
C2' N2 1.445(12)
C2' H2C 0.9700
C2' H2D 0.9700
C3 N3 1.485(2)
C3 C4 1.494(2)
C3 H3A 0.9700
C3 H3B 0.9700
C4 N4 1.484(2)
C4 H4A 0.9700
C4 H4B 0.9700
C5 C10 1.383(2)
C5 C6 1.384(2)
C5 N5 1.447(2)
C6 C7 1.384(3)
C6 H6 0.9300
C7 C8 1.369(3)
C7 H7 0.9300
C8 F1 1.357(2)
C8 C9 1.365(3)
C9 C10 1.383(3)
C9 H9 0.9300
C10 H10 0.9300
N1 Co1 1.9598(14)
N1 H1D 0.82(2)
N1 H1C 0.83(2)
N2 Co1 1.9655(14)
N2 H2E 0.84(2)
N2 H2F 0.91(2)
N3 Co1 1.9512(14)
N3 H3C 0.88(2)
N3 H3D 0.85(2)
N4 Co1 1.9613(14)
N4 H4C 0.84(2)
N4 H4D 0.87(2)
N5 Co1 2.0077(13)
N5 H5A 0.83(2)
N5 H5B 0.90(2)
O1W H2W 0.825(10)
O1W H1W 0.825(10)
Cl1 Co1 2.2610(4)

loop_
_geom_hbond_atom_site_label_D
_geom_hbond_atom_site_label_H
_geom_hbond_atom_site_label_A
_geom_hbond_site_symmetry_A
_geom_hbond_distance_DH
_geom_hbond_distance_HA
_geom_hbond_distance_DA
_geom_hbond_angle_DHA
O1W H1W Cl2 1_565 0.825(10) 2.360(14) 3.158(2) 163(3)
O1W H2W Cl1 . 0.825(10) 2.47(2) 3.175(2) 144(3)
N1 H1C Cl3 2_766 0.83(2) 2.76(2) 3.5027(16) 148.7(17)
N1 H1D Cl2 . 0.82(2) 2.47(2) 3.2421(16) 156.7(19)
N2 H2E Cl3 . 0.84(2) 2.60(2) 3.4080(16) 160.7(18)
N2 H2F Cl3 2_666 0.91(2) 2.70(2) 3.5887(16) 166.3(16)
N3 H3C O1W . 0.88(2) 2.18(2) 2.989(2) 152.2(19)
N3 H3D Cl2 2_767 0.85(2) 2.50(2) 3.2791(16) 154.0(17)
N4 H4D Cl2 . 0.87(2) 2.61(2) 3.4007(17) 151.6(18)
N4 H4C Cl3 2_666 0.84(2) 2.56(2) 3.3815(16) 168.7(17)
N5 H5A Cl3 . 0.83(2) 2.42(2) 3.2345(15) 168.6(17)
N5 H5B Cl3 2_766 0.90(2) 2.38(2) 3.2778(15) 173.0(17)
C4 H4A Cl2 2_667 0.97 2.81 3.5148(18) 130.1

loop_
_geom_torsion_atom_site_label_1
_geom_torsion_atom_site_label_2
_geom_torsion_atom_site_label_3
_geom_torsion_atom_site_label_4
_geom_torsion
N1 C1 C2 N2 -48.3(3)
N1 C1 C2' N2 -6.3(13)
N3 C3 C4 N4 48.91(19)
C10 C5 C6 C7 0.3(2)
N5 C5 C6 C7 -177.80(15)
C5 C6 C7 C8 -0.4(3)
C6 C7 C8 F1 179.91(17)
C6 C7 C8 C9 -0.3(3)
F1 C8 C9 C10 -179.23(16)
C7 C8 C9 C10 1.0(3)
C6 C5 C10 C9 0.4(2)
N5 C5 C10 C9 178.51(15)
C8 C9 C10 C5 -1.0(3)
C2' C1 N1 Co1 13.3(8)
C2 C1 N1 Co1 36.3(2)
C1 C2' N2 Co1 -3.8(13)
C1 C2 N2 Co1 38.2(3)
C4 C3 N3 Co1 -32.55(17)
C3 C4 N4 Co1 -43.33(17)
C10 C5 N5 Co1 88.59(17)
C6 C5 N5 Co1 -93.27(16)

_cod_database_fobs_code 1550753
